data_7114624
loop_
_publ_author_name
'Max M. Hansmann'
'Rebecca L. Melen'
'Frank Rominger'
'A. Stephen K. Hashmi'
'Douglas W. Stephan'

_publ_section_title
;
 B(C6F5)3 promoted cyclisation of internal propargyl esters: structural
 characterisation of 1,3-dioxolium compounds
;
_journal_name_full Chem.Commun.
_journal_page_first 7243
_journal_paper_doi 10.1039/C4CC01370K
_journal_volume 50
_journal_year 2014
_chemical_formula_sum 'C32.5 H17 B Cl F15 O2'
_chemical_formula_weight 770.72
_chemical_name_systematic
; 
 ? 
;
_space_group_crystal_system monoclinic
_space_group_IT_number 14
_space_group_name_Hall '-P 2ybc'
_space_group_name_H-M_alt 'P 1 21/c 1'
_symmetry_space_group_name_Hall '-P 2ybc'
_symmetry_space_group_name_H-M 'P 1 21/c 1'
_atom_sites_solution_hydrogens geom
_audit_creation_method SHELXL-2013
_cell_angle_alpha 90
_cell_angle_beta 107.896(4)
_cell_angle_gamma 90
_cell_formula_units_Z 4
_cell_length_a 11.732(2)
_cell_length_b 20.805(4)
_cell_length_c 13.426(2)
_cell_measurement_reflns_used 5306
_cell_measurement_temperature 200(2)
_cell_measurement_theta_max 25.23
_cell_measurement_theta_min 2.24
_cell_volume 3118.5(9)
_computing_cell_refinement 'Bruker SAINT'
_computing_data_collection 'Bruker APEX2'
_computing_data_reduction 'Bruker SAINT'
_computing_molecular_graphics 'Bruker SHELXTL'
_computing_publication_material 'Bruker SHELXTL'
_computing_structure_refinement 'SHELXL-2013 (Sheldrick, 2013)'
_computing_structure_solution 'SHELXS-97 (Sheldrick, 2008)'
_diffrn_ambient_temperature 200(2)
_diffrn_measured_fraction_theta_full 1.000
_diffrn_measured_fraction_theta_max 1.000
_diffrn_measurement_device_type 'Bruker APEX-II CCD'
_diffrn_measurement_method '\f and \w scans'
_diffrn_radiation_type MoK\a
_diffrn_radiation_wavelength 0.71073
_diffrn_reflns_av_R_equivalents 0.0397
_diffrn_reflns_av_unetI/netI 0.0358
_diffrn_reflns_Laue_measured_fraction_full 1.000
_diffrn_reflns_Laue_measured_fraction_max 1.000
_diffrn_reflns_limit_h_max 13
_diffrn_reflns_limit_h_min -13
_diffrn_reflns_limit_k_max 23
_diffrn_reflns_limit_k_min -23
_diffrn_reflns_limit_l_max 15
_diffrn_reflns_limit_l_min -15
_diffrn_reflns_number 16881
_diffrn_reflns_point_group_measured_fraction_full 1.000
_diffrn_reflns_point_group_measured_fraction_max 1.000
_diffrn_reflns_theta_full 24.108
_diffrn_reflns_theta_max 24.108
_diffrn_reflns_theta_min 1.824
_exptl_absorpt_coefficient_mu 0.245
_exptl_absorpt_correction_T_max 0.9578
_exptl_absorpt_correction_T_min 0.9050
_exptl_absorpt_correction_type multi-scan
_exptl_absorpt_process_details
;
Sheldrick, G. M. (2008). <i>SADABS</i>. University of G\"ottingen, Germany.
;
_exptl_crystal_colour colourless
_exptl_crystal_density_diffrn 1.642
_exptl_crystal_description plate
_exptl_crystal_F_000 1540
_exptl_crystal_size_max 0.280
_exptl_crystal_size_mid 0.200
_exptl_crystal_size_min 0.080
_refine_diff_density_max 0.568
_refine_diff_density_min -0.531
_refine_diff_density_rms 0.055
_refine_ls_extinction_method none
_refine_ls_goodness_of_fit_ref 1.030
_refine_ls_hydrogen_treatment constr
_refine_ls_matrix_type full
_refine_ls_number_parameters 479
_refine_ls_number_reflns 4974
_refine_ls_number_restraints 10
_refine_ls_restrained_S_all 1.046
_refine_ls_R_factor_all 0.0573
_refine_ls_R_factor_gt 0.0398
_refine_ls_shift/su_max 0.000
_refine_ls_shift/su_mean 0.000
_refine_ls_structure_factor_coef Fsqd
_refine_ls_weighting_details 'w=1/[\s^2^(Fo^2^)+(0.0596P)^2^+0.4493P] where P=(Fo^2^+2Fc^2^)/3'
_refine_ls_weighting_scheme calc
_refine_ls_wR_factor_gt 0.1011
_refine_ls_wR_factor_ref 0.1114
_reflns_Friedel_coverage 0.000
_reflns_number_gt 3703
_reflns_number_total 4974
_reflns_threshold_expression 'I > 2\s(I)'
_cod_data_source_file c4cc01370k2.cif
_cod_data_source_block mah30_compound_5
_cod_original_formula_sum 'C32.50 H17 B Cl F15 O2'
_cod_database_code 7114624
_shelx_space_group_comment
; 
The symmetry employed for this shelxl refinement is uniquely defined 
by the following loop, which should always be used as a source of 
symmetry information in preference to the above space-group names. 
They are only intended as comments. 
;
_shelx_estimated_absorpt_t_min 0.935
_shelx_estimated_absorpt_t_max 0.981

loop_
_space_group_symop_operation_xyz
'x, y, z'
'-x, y+1/2, -z+1/2'
'-x, -y, -z'
'x, -y-1/2, z-1/2'

loop_
_atom_site_label
_atom_site_type_symbol
_atom_site_fract_x
_atom_site_fract_y
_atom_site_fract_z
_atom_site_U_iso_or_equiv
_atom_site_adp_type
_atom_site_occupancy
_atom_site_site_symmetry_order
_atom_site_calc_flag
_atom_site_refinement_flags_posn
_atom_site_refinement_flags_adp
_atom_site_refinement_flags_occupancy
_atom_site_disorder_assembly
_atom_site_disorder_group
B1 B 0.7033(2) 0.19554(12) 0.46672(19) 0.0301(6) Uani 1 1 d . . . . .
C2 C 0.60979(19) 0.19670(11) 0.53883(17) 0.0323(5) Uani 1 1 d . . . . .
H2A H 0.6211 0.1566 0.5804 0.039 Uiso 1 1 calc R U . . .
H2B H 0.6323 0.2330 0.5887 0.039 Uiso 1 1 calc R U . . .
C3 C 0.4829(2) 0.20277(11) 0.47961(17) 0.0314(5) Uani 1 1 d . . . . .
O4 O 0.42319(13) 0.14673(7) 0.42960(11) 0.0333(4) Uani 1 1 d . . . . .
C5 C 0.3137(2) 0.16316(11) 0.37787(17) 0.0344(5) Uani 1 1 d . . . . .
O6 O 0.29475(13) 0.22375(7) 0.38788(12) 0.0370(4) Uani 1 1 d . . . . .
C7 C 0.40318(19) 0.25010(11) 0.45430(17) 0.0350(5) Uani 1 1 d . . . . .
C8 C 0.4043(2) 0.31921(12) 0.4783(2) 0.0445(6) Uani 1 1 d . . . . .
H8A H 0.3875 0.3436 0.4121 0.053 Uiso 1 1 calc R U . . .
H8B H 0.4857 0.3311 0.5228 0.053 Uiso 1 1 calc R U . . .
C9 C 0.3146(2) 0.33959(13) 0.5337(2) 0.0501(7) Uani 1 1 d . . . . .
H9A H 0.2324 0.3304 0.4879 0.060 Uiso 1 1 calc R U . . .
H9B H 0.3284 0.3141 0.5986 0.060 Uiso 1 1 calc R U . . .
C10 C 0.3253(3) 0.41032(15) 0.5608(3) 0.0753(10) Uani 1 1 d . . . . .
H10A H 0.2667 0.4217 0.5964 0.113 Uiso 1 1 calc R U . . .
H10B H 0.3099 0.4357 0.4965 0.113 Uiso 1 1 calc R U . . .
H10C H 0.4063 0.4194 0.6069 0.113 Uiso 1 1 calc R U . . .
C11 C 0.8443(2) 0.19205(10) 0.54283(17) 0.0316(5) Uani 1 1 d . . . . .
C12 C 0.9374(2) 0.19721(12) 0.49955(19) 0.0397(6) Uani 1 1 d . . . . .
F12 F 0.91045(13) 0.20606(8) 0.39457(11) 0.0565(4) Uani 1 1 d . . . . .
C13 C 1.0570(2) 0.19513(13) 0.5549(2) 0.0502(7) Uani 1 1 d . . . . .
F13 F 1.14132(14) 0.20033(10) 0.50584(15) 0.0801(6) Uani 1 1 d . . . . .
C14 C 1.0917(2) 0.18744(13) 0.6613(2) 0.0501(7) Uani 1 1 d . . . . .
F14 F 1.20844(13) 0.18418(9) 0.71734(14) 0.0758(5) Uani 1 1 d . . . . .
C15 C 1.0049(2) 0.18170(12) 0.70994(19) 0.0429(6) Uani 1 1 d . . . . .
F15 F 1.03728(14) 0.17377(8) 0.81446(11) 0.0628(5) Uani 1 1 d . . . . .
C16 C 0.8856(2) 0.18332(11) 0.65049(18) 0.0354(6) Uani 1 1 d . . . . .
F16 F 0.80840(12) 0.17578(8) 0.70701(10) 0.0516(4) Uani 1 1 d . . . . .
C21 C 0.68598(19) 0.13105(10) 0.39084(17) 0.0310(5) Uani 1 1 d . . . . .
C22 C 0.6773(2) 0.07039(11) 0.43032(17) 0.0372(6) Uani 1 1 d . . . . .
F22 F 0.67871(14) 0.06372(6) 0.53191(10) 0.0526(4) Uani 1 1 d . . . . .
C23 C 0.6702(2) 0.01362(12) 0.3765(2) 0.0474(7) Uani 1 1 d . . . . .
F23 F 0.66444(17) -0.04285(7) 0.42353(13) 0.0721(5) Uani 1 1 d . . . . .
C24 C 0.6722(2) 0.01488(12) 0.2746(2) 0.0480(7) Uani 1 1 d . . . . .
F24 F 0.66742(17) -0.03974(7) 0.22028(13) 0.0691(5) Uani 1 1 d . . . . .
C25 C 0.6821(2) 0.07308(12) 0.23045(19) 0.0421(6) Uani 1 1 d . . . . .
F25 F 0.68516(15) 0.07558(7) 0.13089(11) 0.0598(4) Uani 1 1 d . . . . .
C26 C 0.6898(2) 0.12873(11) 0.28792(18) 0.0351(5) Uani 1 1 d . . . . .
F26 F 0.70287(13) 0.18286(6) 0.23696(10) 0.0446(4) Uani 1 1 d . . . . .
C31 C 0.67393(19) 0.26415(10) 0.40163(16) 0.0298(5) Uani 1 1 d . . . . .
C32 C 0.57376(19) 0.27301(10) 0.31476(17) 0.0301(5) Uani 1 1 d . . . . .
F32 F 0.50149(11) 0.22234(6) 0.27288(9) 0.0380(3) Uani 1 1 d . . . . .
C33 C 0.5380(2) 0.33091(11) 0.26571(17) 0.0341(5) Uani 1 1 d . . . . .
F33 F 0.43915(12) 0.33499(7) 0.18169(10) 0.0449(4) Uani 1 1 d . . . . .
C34 C 0.6041(2) 0.38510(11) 0.30329(19) 0.0386(6) Uani 1 1 d . . . . .
F34 F 0.57326(14) 0.44224(7) 0.25536(12) 0.0570(4) Uani 1 1 d . . . . .
C35 C 0.7029(2) 0.37978(11) 0.39020(19) 0.0393(6) Uani 1 1 d . . . . .
F35 F 0.76821(14) 0.43243(7) 0.42916(12) 0.0585(4) Uani 1 1 d . . . . .
C36 C 0.7348(2) 0.32093(11) 0.43659(17) 0.0346(5) Uani 1 1 d . . . . .
F36 F 0.83195(13) 0.32159(6) 0.52322(11) 0.0518(4) Uani 1 1 d . . . . .
C41 C 0.2253(2) 0.11915(11) 0.31730(18) 0.0369(6) Uani 1 1 d . . . . .
C42 C 0.1108(2) 0.14078(13) 0.2635(2) 0.0545(7) Uani 1 1 d . . . . .
H42 H 0.0905 0.1848 0.2668 0.065 Uiso 1 1 calc R U . . .
C43 C 0.0271(2) 0.09805(14) 0.2055(2) 0.0624(9) Uani 1 1 d . . . . .
H43 H -0.0510 0.1130 0.1686 0.075 Uiso 1 1 calc R U . . .
C44 C 0.0546(2) 0.03363(13) 0.1997(2) 0.0509(7) Uani 1 1 d . . . . .
C45 C 0.1689(2) 0.01266(12) 0.25534(19) 0.0439(6) Uani 1 1 d . . . . .
H45 H 0.1884 -0.0315 0.2532 0.053 Uiso 1 1 calc R U . . .
C46 C 0.2543(2) 0.05454(11) 0.31348(19) 0.0377(6) Uani 1 1 d . . . . .
H46 H 0.3323 0.0395 0.3506 0.045 Uiso 1 1 calc R U . . .
C48 C -0.0378(3) -0.01295(15) 0.1354(2) 0.0727(10) Uani 1 1 d . . . . .
H48A H 0.0021 -0.0463 0.1067 0.109 Uiso 1 1 calc R U . . .
H48B H -0.0951 0.0102 0.0779 0.109 Uiso 1 1 calc R U . . .
H48C H -0.0803 -0.0329 0.1799 0.109 Uiso 1 1 calc R U . . .
C51 C 1.0023(7) 0.0418(3) 0.4521(6) 0.077(2) Uani 0.5 1 d D U P A -1
H51A H 0.9311 0.0695 0.4235 0.092 Uiso 0.5 1 calc R U P A -1
H51B H 1.0737 0.0627 0.4419 0.092 Uiso 0.5 1 calc R U P A -1
Cl1 Cl 1.0242(8) 0.0208(4) 0.5834(6) 0.306(4) Uani 0.5 1 d D U P A -1
Cl2 Cl 0.9803(3) -0.03507(9) 0.40047(19) 0.0698(6) Uani 0.5 1 d D U P A -1

loop_
_atom_site_aniso_label
_atom_site_aniso_U_11
_atom_site_aniso_U_22
_atom_site_aniso_U_33
_atom_site_aniso_U_23
_atom_site_aniso_U_13
_atom_site_aniso_U_12
B1 0.0320(14) 0.0300(14) 0.0287(13) 0.0002(11) 0.0099(11) -0.0022(11)
C2 0.0319(12) 0.0354(13) 0.0289(12) -0.0012(10) 0.0083(10) -0.0006(10)
C3 0.0353(13) 0.0317(13) 0.0302(12) -0.0018(10) 0.0144(10) -0.0034(11)
O4 0.0293(9) 0.0327(9) 0.0371(9) 0.0037(7) 0.0090(7) 0.0007(7)
C5 0.0316(13) 0.0352(14) 0.0371(13) 0.0069(11) 0.0117(11) 0.0035(11)
O6 0.0331(9) 0.0327(9) 0.0449(10) 0.0027(7) 0.0114(7) 0.0036(7)
C7 0.0310(12) 0.0378(14) 0.0373(13) -0.0019(11) 0.0120(10) -0.0017(11)
C8 0.0435(15) 0.0380(15) 0.0517(16) -0.0045(12) 0.0143(12) 0.0030(12)
C9 0.0513(16) 0.0566(17) 0.0428(15) -0.0030(13) 0.0152(13) 0.0141(13)
C10 0.088(2) 0.061(2) 0.078(2) -0.0168(17) 0.0258(19) 0.0242(18)
C11 0.0332(13) 0.0252(12) 0.0375(13) -0.0014(10) 0.0125(11) -0.0004(10)
C12 0.0399(15) 0.0414(14) 0.0399(14) -0.0037(11) 0.0153(12) -0.0042(11)
F12 0.0474(9) 0.0815(11) 0.0478(9) 0.0033(8) 0.0252(7) -0.0076(8)
C13 0.0338(15) 0.0563(18) 0.0650(19) -0.0134(14) 0.0219(14) -0.0071(12)
F13 0.0407(9) 0.1203(16) 0.0891(13) -0.0143(11) 0.0342(9) -0.0149(10)
C14 0.0274(14) 0.0511(17) 0.0637(19) -0.0141(14) 0.0019(13) -0.0012(12)
F14 0.0305(8) 0.0996(14) 0.0841(12) -0.0236(10) -0.0018(8) 0.0031(8)
C15 0.0414(15) 0.0417(15) 0.0366(14) -0.0062(11) -0.0010(12) 0.0025(12)
F15 0.0530(9) 0.0792(12) 0.0418(9) -0.0024(8) -0.0066(7) 0.0075(8)
C16 0.0338(13) 0.0358(14) 0.0368(13) 0.0000(11) 0.0113(11) 0.0005(11)
F16 0.0418(8) 0.0801(11) 0.0317(7) 0.0063(7) 0.0094(6) 0.0008(7)
C21 0.0303(12) 0.0308(13) 0.0310(12) 0.0008(10) 0.0083(10) 0.0024(10)
C22 0.0465(14) 0.0345(14) 0.0295(12) -0.0005(11) 0.0102(11) -0.0021(11)
F22 0.0868(11) 0.0360(8) 0.0359(8) 0.0047(6) 0.0203(8) -0.0043(7)
C23 0.0641(18) 0.0287(14) 0.0482(15) -0.0005(12) 0.0156(13) -0.0074(12)
F23 0.1239(16) 0.0299(8) 0.0627(10) 0.0011(8) 0.0292(10) -0.0122(9)
C24 0.0624(18) 0.0331(15) 0.0481(16) -0.0138(13) 0.0164(13) -0.0028(12)
F24 0.1040(14) 0.0404(9) 0.0677(11) -0.0242(8) 0.0336(10) -0.0100(9)
C25 0.0507(15) 0.0434(16) 0.0352(13) -0.0080(12) 0.0175(12) 0.0003(12)
F25 0.0859(12) 0.0608(10) 0.0399(9) -0.0123(7) 0.0298(8) -0.0016(9)
C26 0.0390(13) 0.0305(13) 0.0372(13) 0.0044(11) 0.0138(11) 0.0005(10)
F26 0.0643(9) 0.0384(8) 0.0376(8) 0.0042(6) 0.0250(7) 0.0023(7)
C31 0.0357(12) 0.0286(12) 0.0279(12) -0.0016(10) 0.0139(10) 0.0006(10)
C32 0.0336(12) 0.0285(12) 0.0306(12) -0.0030(10) 0.0135(10) -0.0026(10)
F32 0.0390(7) 0.0356(8) 0.0356(7) -0.0035(6) 0.0056(6) -0.0043(6)
C33 0.0358(13) 0.0400(14) 0.0288(12) 0.0041(11) 0.0133(11) 0.0060(11)
F33 0.0401(8) 0.0509(9) 0.0408(8) 0.0102(7) 0.0081(7) 0.0086(6)
C34 0.0479(15) 0.0288(13) 0.0438(14) 0.0068(11) 0.0213(12) 0.0056(11)
F34 0.0642(10) 0.0371(8) 0.0690(10) 0.0204(7) 0.0194(8) 0.0055(7)
C35 0.0498(15) 0.0287(13) 0.0426(14) -0.0034(11) 0.0188(12) -0.0089(11)
F35 0.0726(11) 0.0332(8) 0.0642(10) -0.0019(7) 0.0131(8) -0.0160(7)
C36 0.0380(13) 0.0341(14) 0.0302(12) -0.0010(10) 0.0079(11) -0.0019(11)
F36 0.0568(9) 0.0389(8) 0.0454(9) -0.0040(7) -0.0053(7) -0.0086(7)
C41 0.0322(13) 0.0372(14) 0.0386(13) 0.0066(11) 0.0069(11) -0.0033(11)
C42 0.0428(15) 0.0393(15) 0.0696(19) 0.0129(14) -0.0002(14) 0.0021(13)
C43 0.0416(16) 0.0501(18) 0.075(2) 0.0185(15) -0.0118(15) -0.0037(14)
C44 0.0456(16) 0.0516(17) 0.0458(15) 0.0085(13) -0.0001(13) -0.0110(13)
C45 0.0461(15) 0.0394(15) 0.0446(15) 0.0011(12) 0.0115(12) -0.0020(12)
C46 0.0338(13) 0.0367(14) 0.0407(14) 0.0035(11) 0.0087(11) 0.0019(11)
C48 0.065(2) 0.067(2) 0.068(2) 0.0002(17) -0.0072(16) -0.0202(17)
C51 0.097(5) 0.034(3) 0.131(6) -0.035(4) 0.080(5) -0.006(3)
Cl1 0.341(9) 0.400(11) 0.190(5) -0.002(6) 0.101(6) 0.097(8)
Cl2 0.1148(16) 0.0390(8) 0.0723(12) 0.0034(8) 0.0531(12) 0.0142(9)

loop_
_atom_type_symbol
_atom_type_description
_atom_type_scat_dispersion_real
_atom_type_scat_dispersion_imag
_atom_type_scat_source
C C 0.0033 0.0016 'International Tables Vol C Tables 4.2.6.8 and 6.1.1.4'
H H 0.0000 0.0000 'International Tables Vol C Tables 4.2.6.8 and 6.1.1.4'
B B 0.0013 0.0007 'International Tables Vol C Tables 4.2.6.8 and 6.1.1.4'
O O 0.0106 0.0060 'International Tables Vol C Tables 4.2.6.8 and 6.1.1.4'
F F 0.0171 0.0103 'International Tables Vol C Tables 4.2.6.8 and 6.1.1.4'
Cl Cl 0.1484 0.1585 'International Tables Vol C Tables 4.2.6.8 and 6.1.1.4'

loop_
_geom_angle_atom_site_label_1
_geom_angle_atom_site_label_2
_geom_angle_atom_site_label_3
_geom_angle
C31 B1 C11 111.72(18)
C31 B1 C21 114.04(18)
C11 B1 C21 104.71(18)
C31 B1 C2 103.07(17)
C11 B1 C2 110.61(17)
C21 B1 C2 112.88(18)
C3 C2 B1 115.24(18)
C3 C2 H2A 108.5
B1 C2 H2A 108.5
C3 C2 H2B 108.5
B1 C2 H2B 108.5
H2A C2 H2B 107.5
C7 C3 O4 106.38(19)
C7 C3 C2 136.3(2)
O4 C3 C2 117.29(19)
C5 O4 C3 107.39(17)
O6 C5 O4 111.89(19)
O6 C5 C41 124.3(2)
O4 C5 C41 123.8(2)
C5 O6 C7 106.95(17)
C3 C7 O6 107.39(19)
C3 C7 C8 135.2(2)
O6 C7 C8 117.41(19)
C7 C8 C9 114.7(2)
C7 C8 H8A 108.6
C9 C8 H8A 108.6
C7 C8 H8B 108.6
C9 C8 H8B 108.6
H8A C8 H8B 107.6
C10 C9 C8 111.7(2)
C10 C9 H9A 109.3
C8 C9 H9A 109.3
C10 C9 H9B 109.3
C8 C9 H9B 109.3
H9A C9 H9B 107.9
C9 C10 H10A 109.5
C9 C10 H10B 109.5
H10A C10 H10B 109.5
C9 C10 H10C 109.5
H10A C10 H10C 109.5
H10B C10 H10C 109.5
C16 C11 C12 112.2(2)
C16 C11 B1 127.61(19)
C12 C11 B1 120.2(2)
F12 C12 C13 116.1(2)
F12 C12 C11 118.8(2)
C13 C12 C11 125.1(2)
F13 C13 C14 119.4(2)
F13 C13 C12 120.9(2)
C14 C13 C12 119.7(2)
F14 C14 C13 121.0(2)
F14 C14 C15 120.3(3)
C13 C14 C15 118.7(2)
F15 C15 C14 119.6(2)
F15 C15 C16 121.0(2)
C14 C15 C16 119.4(2)
F16 C16 C15 113.9(2)
F16 C16 C11 121.2(2)
C15 C16 C11 124.8(2)
C22 C21 C26 112.1(2)
C22 C21 B1 120.77(19)
C26 C21 B1 126.89(19)
F22 C22 C23 114.7(2)
F22 C22 C21 119.7(2)
C23 C22 C21 125.6(2)
F23 C23 C22 120.5(2)
F23 C23 C24 120.2(2)
C22 C23 C24 119.4(2)
F24 C24 C25 120.6(2)
F24 C24 C23 120.9(2)
C25 C24 C23 118.5(2)
F25 C25 C24 119.6(2)
F25 C25 C26 120.3(2)
C24 C25 C26 120.0(2)
F26 C26 C25 114.5(2)
F26 C26 C21 121.0(2)
C25 C26 C21 124.5(2)
C36 C31 C32 112.69(19)
C36 C31 B1 123.71(19)
C32 C31 B1 122.88(19)
F32 C32 C33 114.89(19)
F32 C32 C31 120.16(19)
C33 C32 C31 124.9(2)
F33 C33 C34 119.9(2)
F33 C33 C32 120.8(2)
C34 C33 C32 119.2(2)
F34 C34 C35 120.7(2)
F34 C34 C33 120.7(2)
C35 C34 C33 118.7(2)
F35 C35 C36 120.4(2)
F35 C35 C34 119.7(2)
C36 C35 C34 119.9(2)
F36 C36 C35 114.8(2)
F36 C36 C31 120.6(2)
C35 C36 C31 124.5(2)
C42 C41 C46 120.1(2)
C42 C41 C5 120.2(2)
C46 C41 C5 119.7(2)
C43 C42 C41 119.5(3)
C43 C42 H42 120.2
C41 C42 H42 120.2
C42 C43 C44 121.3(2)
C42 C43 H43 119.4
C44 C43 H43 119.4
C43 C44 C45 118.4(2)
C43 C44 C48 120.9(2)
C45 C44 C48 120.7(3)
C46 C45 C44 121.4(2)
C46 C45 H45 119.3
C44 C45 H45 119.3
C45 C46 C41 119.3(2)
C45 C46 H46 120.4
C41 C46 H46 120.4
C44 C48 H48A 109.5
C44 C48 H48B 109.5
H48A C48 H48B 109.5
C44 C48 H48C 109.5
H48A C48 H48C 109.5
H48B C48 H48C 109.5
Cl2 C51 Cl1 97.5(5)
Cl2 C51 H51A 112.3
Cl1 C51 H51A 112.3
Cl2 C51 H51B 112.3
Cl1 C51 H51B 112.3
H51A C51 H51B 109.9

loop_
_geom_bond_atom_site_label_1
_geom_bond_atom_site_label_2
_geom_bond_distance
B1 C31 1.654(3)
B1 C11 1.658(3)
B1 C21 1.659(3)
B1 C2 1.672(3)
C2 C3 1.462(3)
C2 H2A 0.9900
C2 H2B 0.9900
C3 C7 1.328(3)
C3 O4 1.418(3)
O4 C5 1.304(3)
C5 O6 1.294(3)
C5 C41 1.434(3)
O6 C7 1.420(3)
C7 C8 1.473(3)
C8 C9 1.523(3)
C8 H8A 0.9900
C8 H8B 0.9900
C9 C10 1.512(4)
C9 H9A 0.9900
C9 H9B 0.9900
C10 H10A 0.9800
C10 H10B 0.9800
C10 H10C 0.9800
C11 C16 1.388(3)
C11 C12 1.390(3)
C12 F12 1.359(3)
C12 C13 1.372(3)
C13 F13 1.351(3)
C13 C14 1.369(4)
C14 F14 1.346(3)
C14 C15 1.374(4)
C15 F15 1.347(3)
C15 C16 1.383(3)
C16 F16 1.357(3)
C21 C22 1.385(3)
C21 C26 1.397(3)
C22 F22 1.366(3)
C22 C23 1.374(3)
C23 F23 1.346(3)
C23 C24 1.376(4)
C24 F24 1.342(3)
C24 C25 1.368(4)
C25 F25 1.349(3)
C25 C26 1.379(3)
C26 F26 1.351(2)
C31 C36 1.385(3)
C31 C32 1.390(3)
C32 F32 1.361(2)
C32 C33 1.375(3)
C33 F33 1.349(3)
C33 C34 1.374(3)
C34 F34 1.347(3)
C34 C35 1.373(3)
C35 F35 1.347(3)
C35 C36 1.372(3)
C36 F36 1.356(3)
C41 C42 1.391(3)
C41 C46 1.391(3)
C42 C43 1.375(4)
C42 H42 0.9500
C43 C44 1.386(4)
C43 H43 0.9500
C44 C45 1.389(3)
C44 C48 1.511(4)
C45 C46 1.376(3)
C45 H45 0.9500
C46 H46 0.9500
C48 H48A 0.9800
C48 H48B 0.9800
C48 H48C 0.9800
C51 Cl2 1.730(6)
C51 Cl1 1.757(9)
C51 H51A 0.9900
C51 H51B 0.9900

loop_
_geom_torsion_atom_site_label_1
_geom_torsion_atom_site_label_2
_geom_torsion_atom_site_label_3
_geom_torsion_atom_site_label_4
_geom_torsion
C31 B1 C2 C3 57.7(2)
C11 B1 C2 C3 177.28(19)
C21 B1 C2 C3 -65.8(3)
B1 C2 C3 C7 -98.3(3)
B1 C2 C3 O4 78.2(2)
C7 C3 O4 C5 0.3(2)
C2 C3 O4 C5 -177.17(19)
C3 O4 C5 O6 0.2(2)
C3 O4 C5 C41 -179.7(2)
O4 C5 O6 C7 -0.6(2)
C41 C5 O6 C7 179.3(2)
O4 C3 C7 O6 -0.6(2)
C2 C3 C7 O6 176.1(2)
O4 C3 C7 C8 -180.0(2)
C2 C3 C7 C8 -3.2(5)
C5 O6 C7 C3 0.8(2)
C5 O6 C7 C8 -179.8(2)
C3 C7 C8 C9 -120.3(3)
O6 C7 C8 C9 60.4(3)
C7 C8 C9 C10 177.0(2)
C31 B1 C11 C16 121.7(2)
C21 B1 C11 C16 -114.4(2)
C2 B1 C11 C16 7.5(3)
C31 B1 C11 C12 -59.3(3)
C21 B1 C11 C12 64.7(3)
C2 B1 C11 C12 -173.5(2)
C16 C11 C12 F12 -179.9(2)
B1 C11 C12 F12 1.0(3)
C16 C11 C12 C13 -1.0(4)
B1 C11 C12 C13 179.8(2)
F12 C12 C13 F13 -1.3(4)
C11 C12 C13 F13 179.7(2)
F12 C12 C13 C14 178.9(2)
C11 C12 C13 C14 0.0(4)
F13 C13 C14 F14 -0.8(4)
C12 C13 C14 F14 178.9(2)
F13 C13 C14 C15 -179.5(2)
C12 C13 C14 C15 0.3(4)
F14 C14 C15 F15 1.0(4)
C13 C14 C15 F15 179.7(2)
F14 C14 C15 C16 -178.1(2)
C13 C14 C15 C16 0.5(4)
F15 C15 C16 F16 -0.5(3)
C14 C15 C16 F16 178.6(2)
F15 C15 C16 C11 179.2(2)
C14 C15 C16 C11 -1.7(4)
C12 C11 C16 F16 -178.5(2)
B1 C11 C16 F16 0.6(3)
C12 C11 C16 C15 1.8(3)
B1 C11 C16 C15 -179.1(2)
C31 B1 C21 C22 -163.6(2)
C11 B1 C21 C22 74.0(2)
C2 B1 C21 C22 -46.4(3)
C31 B1 C21 C26 23.0(3)
C11 B1 C21 C26 -99.4(2)
C2 B1 C21 C26 140.2(2)
C26 C21 C22 F22 176.7(2)
B1 C21 C22 F22 2.3(3)
C26 C21 C22 C23 -1.4(4)
B1 C21 C22 C23 -175.8(2)
F22 C22 C23 F23 0.5(4)
C21 C22 C23 F23 178.6(2)
F22 C22 C23 C24 -177.8(2)
C21 C22 C23 C24 0.3(4)
F23 C23 C24 F24 0.6(4)
C22 C23 C24 F24 178.9(2)
F23 C23 C24 C25 -177.9(2)
C22 C23 C24 C25 0.4(4)
F24 C24 C25 F25 1.0(4)
C23 C24 C25 F25 179.5(2)
F24 C24 C25 C26 -178.5(2)
C23 C24 C25 C26 0.1(4)
F25 C25 C26 F26 -1.4(3)
C24 C25 C26 F26 178.0(2)
F25 C25 C26 C21 179.2(2)
C24 C25 C26 C21 -1.3(4)
C22 C21 C26 F26 -177.4(2)
B1 C21 C26 F26 -3.5(3)
C22 C21 C26 C25 1.9(3)
B1 C21 C26 C25 175.8(2)
C11 B1 C31 C36 -26.8(3)
C21 B1 C31 C36 -145.3(2)
C2 B1 C31 C36 91.9(2)
C11 B1 C31 C32 163.57(19)
C21 B1 C31 C32 45.1(3)
C2 B1 C31 C32 -77.6(2)
C36 C31 C32 F32 -177.63(18)
B1 C31 C32 F32 -7.0(3)
C36 C31 C32 C33 1.3(3)
B1 C31 C32 C33 172.0(2)
F32 C32 C33 F33 -0.9(3)
C31 C32 C33 F33 -179.90(19)
F32 C32 C33 C34 178.97(19)
C31 C32 C33 C34 0.0(3)
F33 C33 C34 F34 -1.9(3)
C32 C33 C34 F34 178.3(2)
F33 C33 C34 C35 178.7(2)
C32 C33 C34 C35 -1.2(3)
F34 C34 C35 F35 1.4(3)
C33 C34 C35 F35 -179.2(2)
F34 C34 C35 C36 -178.4(2)
C33 C34 C35 C36 1.0(4)
F35 C35 C36 F36 1.7(3)
C34 C35 C36 F36 -178.5(2)
F35 C35 C36 C31 -179.4(2)
C34 C35 C36 C31 0.4(4)
C32 C31 C36 F36 177.32(19)
B1 C31 C36 F36 6.8(3)
C32 C31 C36 C35 -1.5(3)
B1 C31 C36 C35 -172.1(2)
O6 C5 C41 C42 0.7(4)
O4 C5 C41 C42 -179.3(2)
O6 C5 C41 C46 -178.6(2)
O4 C5 C41 C46 1.3(3)
C46 C41 C42 C43 -0.9(4)
C5 C41 C42 C43 179.8(3)
C41 C42 C43 C44 0.2(5)
C42 C43 C44 C45 0.9(4)
C42 C43 C44 C48 -179.8(3)
C43 C44 C45 C46 -1.3(4)
C48 C44 C45 C46 179.4(3)
C44 C45 C46 C41 0.6(4)
C42 C41 C46 C45 0.5(4)
C5 C41 C46 C45 179.9(2)
